data_7710689
loop_
_publ_author_name
'Houshmand, Aryan'
'Heroux, Devon'
'Liu, Dennis'
'Zhou, Wen'
'Linington, Roger Gareth'
'Bally, Marcel'
'Warren, Jeffrey J.'
'Walsby, Charles John'

_publ_section_title
;
 Ferrocene-appended Anthraquinone and Coumarin as Redox-active Cytotoxins
;
_journal_name_full 'Dalton Transactions'
_journal_paper_doi 10.1039/D2DT01251K
_journal_year 2022
_chemical_formula_moiety 'C24 H21 Fe N3 O3'
_chemical_formula_sum 'C24 H21 Fe N3 O3'
_chemical_formula_weight 455.29
_space_group_crystal_system monoclinic
_space_group_IT_number 14
_space_group_name_Hall '-P 2yn'
_space_group_name_H-M_alt 'P 1 21/n 1'
_atom_sites_solution_hydrogens mixed
_audit_creation_date 2022-05-19
_audit_creation_method
;
Olex2 1.3
(compiled 2020.11.12 svn.r5f609507 for OlexSys, GUI svn.r6408)
;
_audit_update_record
;
2022-05-19 deposited with the CCDC.	2022-06-30 downloaded from the CCDC.
;
_cell_angle_alpha 90
_cell_angle_beta 91.627(2)
_cell_angle_gamma 90
_cell_formula_units_Z 4
_cell_length_a 5.7127(6)
_cell_length_b 29.914(3)
_cell_length_c 12.0899(14)
_cell_measurement_reflns_used 6525
_cell_measurement_temperature 150(2)
_cell_measurement_theta_max 26.43
_cell_measurement_theta_min 2.17
_cell_volume 2065.2(4)
_computing_molecular_graphics 'Olex2 1.3 (Dolomanov et al., 2009)'
_computing_publication_material 'Olex2 1.3 (Dolomanov et al., 2009)'
_computing_structure_refinement 'SHELXL-2018/3 (Sheldrick, 2018)'
_computing_structure_solution 'SHELXT 2018/2 (Sheldrick, 2018)'
_diffrn_ambient_temperature 150(2)
_diffrn_measured_fraction_theta_full 1.000
_diffrn_measured_fraction_theta_max 0.995
_diffrn_measurement_device_type 'Bruker APX-II'
_diffrn_measurement_method '\f and \w scans'
_diffrn_radiation_type MoK\a
_diffrn_radiation_wavelength 0.71073
_diffrn_reflns_av_R_equivalents 0.0390
_diffrn_reflns_av_unetI/netI 0.0428
_diffrn_reflns_Laue_measured_fraction_full 1.000
_diffrn_reflns_Laue_measured_fraction_max 0.995
_diffrn_reflns_limit_h_max 7
_diffrn_reflns_limit_h_min -7
_diffrn_reflns_limit_k_max 37
_diffrn_reflns_limit_k_min -37
_diffrn_reflns_limit_l_max 15
_diffrn_reflns_limit_l_min -15
_diffrn_reflns_number 16206
_diffrn_reflns_point_group_measured_fraction_full 1.000
_diffrn_reflns_point_group_measured_fraction_max 0.995
_diffrn_reflns_theta_full 25.242
_diffrn_reflns_theta_max 26.461
_diffrn_reflns_theta_min 1.817
_exptl_absorpt_coefficient_mu 0.762
_exptl_absorpt_correction_T_max 0.7454
_exptl_absorpt_correction_T_min 0.6884
_exptl_absorpt_correction_type multi-scan
_exptl_absorpt_process_details '(Sheldrich , 1996)'
_exptl_crystal_colour yellow
_exptl_crystal_density_diffrn 1.464
_exptl_crystal_description block
_exptl_crystal_F_000 944
_exptl_crystal_size_max 0.476
_exptl_crystal_size_mid 0.374
_exptl_crystal_size_min 0.172
_refine_diff_density_max 0.576
_refine_diff_density_min -0.401
_refine_diff_density_rms 0.056
_refine_ls_extinction_method none
_refine_ls_goodness_of_fit_ref 1.085
_refine_ls_hydrogen_treatment mixed
_refine_ls_matrix_type full
_refine_ls_number_parameters 316
_refine_ls_number_reflns 4232
_refine_ls_number_restraints 18
_refine_ls_restrained_S_all 1.083
_refine_ls_R_factor_all 0.0727
_refine_ls_R_factor_gt 0.0478
_refine_ls_shift/su_max 0.000
_refine_ls_shift/su_mean 0.000
_refine_ls_structure_factor_coef Fsqd
_refine_ls_weighting_details 'w=1/[\s^2^(Fo^2^)+(0.0424P)^2^+1.1443P] where P=(Fo^2^+2Fc^2^)/3'
_refine_ls_weighting_scheme calc
_refine_ls_wR_factor_gt 0.1003
_refine_ls_wR_factor_ref 0.1078
_reflns_Friedel_coverage 0.000
_reflns_number_gt 3147
_reflns_number_total 4232
_reflns_threshold_expression 'I > 2\s(I)'
_cod_data_source_file d2dt01251k2.cif
_cod_data_source_block AH_Coum_Fc_0m_a
_cod_depositor_comments
;
The following automatic conversions were performed:

data item '_exptl_absorpt_correction_type' value 'Multi-scan' was
changed to 'multi-scan' in accordance with the
/home/data/users/saulius/crontab/automatic-downloads/rss-feeds/RSC/lib/dictionaries/cif_core.dic
dictionary named 'cif_core.dic' version 2.4.2 last updated on
2011-04-26.

Automatic conversion script
Id: cif_fix_values 7556 2019-12-06 15:28:31Z antanas 
;
_cod_database_code 7710689
_shelx_shelxl_version_number 2018/3
_shelx_space_group_comment
;
The symmetry employed for this shelxl refinement is uniquely defined
by the following loop, which should always be used as a source of
symmetry information in preference to the above space-group names.
They are only intended as comments.
;
_olex2_refinement_description
;
1. Uiso/Uaniso restraints and constraints
Uanis(C31) \\sim Ueq, Uanis(N4) \\sim Ueq, Uanis(N5) \\sim Ueq: with sigma of
0.001 and sigma for terminal atoms of 0.002
2. Others
 Sof(C31)=Sof(H31)=Sof(N4)=Sof(N5)=1-FVAR(1)
 Sof(N1)=Sof(N2)=Sof(C14)=Sof(H14)=FVAR(1)
 Fixed Sof: H13A(0.5) H13B(0.5) H13C(0.5) H13D(0.5) H13E(0.5) H13F(0.5)
3.a Ternary CH refined with riding coordinates:
 C31(H31), C14(H14), C17(H17), C18(H18), C20(H20), C21(H21), C22(H22),
 C23(H23), C24(H24)
3.b Secondary CH2 refined with riding coordinates:
 C10(H10A,H10B)
3.c Aromatic/amide H refined with riding coordinates:
 C2(H2), C6(H6), C7(H7), C8(H8), C9(H9), C12(H12)
3.d Disordered Me refined with riding coordinates:
 C13(H13A,H13B,H13C,H13D,H13E,H13F)
;
_olex2_submission_special_instructions 'No special instructions were received'

loop_
_space_group_symop_operation_xyz
'x, y, z'
'-x+1/2, y+1/2, -z+1/2'
'-x, -y, -z'
'x-1/2, -y-1/2, z-1/2'

loop_
_atom_site_label
_atom_site_type_symbol
_atom_site_fract_x
_atom_site_fract_y
_atom_site_fract_z
_atom_site_U_iso_or_equiv
_atom_site_adp_type
_atom_site_occupancy
_atom_site_site_symmetry_order
_atom_site_calc_flag
_atom_site_refinement_flags_posn
_atom_site_refinement_flags_adp
_atom_site_refinement_flags_occupancy
_atom_site_disorder_assembly
_atom_site_disorder_group
Fe1 Fe 0.48772(6) 0.20992(2) 0.48381(3) 0.03325(14) Uani 1 1 d . . . . .
O1 O 0.6655(4) 0.46821(6) 0.70885(17) 0.0482(5) Uani 1 1 d . . . . .
O2 O 0.7588(5) 0.55274(8) 1.0386(2) 0.0693(7) Uani 1 1 d . . . . .
O3 O 0.4794(4) 0.57015(7) 0.91714(19) 0.0600(6) Uani 1 1 d . . . . .
N3 N 1.0439(4) 0.38587(9) 0.6182(2) 0.0482(7) Uani 1 1 d . . . . .
C1 C 0.6673(6) 0.54369(10) 0.9503(3) 0.0508(8) Uani 1 1 d . . . . .
C2 C 0.7326(6) 0.50822(9) 0.8782(3) 0.0435(7) Uani 1 1 d . . . . .
H2 H 0.860675 0.489510 0.899167 0.052 Uiso 1 1 calc R U . . .
C3 C 0.6175(5) 0.50065(9) 0.7814(3) 0.0412(7) Uani 1 1 d . . . . .
C4 C 0.4219(5) 0.52872(9) 0.7468(3) 0.0446(7) Uani 1 1 d . . . . .
C5 C 0.3600(6) 0.56288(10) 0.8186(3) 0.0505(8) Uani 1 1 d . . . . .
C6 C 0.1725(7) 0.59064(12) 0.7938(3) 0.0647(10) Uani 1 1 d . . . . .
H6 H 0.130731 0.613675 0.843591 0.078 Uiso 1 1 calc R U . . .
C7 C 0.0480(7) 0.58464(13) 0.6971(4) 0.0683(11) Uani 1 1 d . . . . .
H7 H -0.080569 0.603768 0.679637 0.082 Uiso 1 1 calc R U . . .
C8 C 0.1061(7) 0.55097(13) 0.6235(3) 0.0680(11) Uani 1 1 d . . . . .
H8 H 0.018320 0.547234 0.556245 0.082 Uiso 1 1 calc R U . . .
C9 C 0.2918(6) 0.52307(11) 0.6487(3) 0.0566(9) Uani 1 1 d . . . . .
H9 H 0.331264 0.499860 0.598983 0.068 Uiso 1 1 calc R U . . .
C10 C 0.8346(6) 0.43519(10) 0.7450(3) 0.0491(8) Uani 1 1 d . . . . .
H10A H 0.790692 0.422666 0.817269 0.059 Uiso 1 1 calc R U . . .
H10B H 0.991429 0.449039 0.753676 0.059 Uiso 1 1 calc R U . . .
H102 H 0.321(6) 0.2061(11) 0.688(3) 0.059(10) Uiso 1 1 d . . . . .
H101 H 0.267(7) 0.2823(12) 0.584(3) 0.073(11) Uiso 1 1 d . . . . .
C31 C 0.555(6) 0.3124(7) 0.501(2) 0.021(7) Uani 0.113(11) 1 d . U P A 2
H31 H 0.399099 0.314842 0.535786 0.025 Uiso 0.113(11) 1 calc R U P A 2
N4 N 0.690(6) 0.3478(11) 0.571(3) 0.031(7) Uani 0.113(11) 1 d . U P A 2
N5 N 0.921(8) 0.3465(10) 0.551(3) 0.027(7) Uani 0.113(11) 1 d . U P A 2
C11 C 0.8393(5) 0.39929(9) 0.6608(2) 0.0391(7) Uani 1 1 d . . . . .
C12 C 0.6635(5) 0.37404(11) 0.6155(3) 0.0451(8) Uani 1 1 d . . . . .
H12 H 0.500849 0.375494 0.629443 0.054 Uiso 1 1 calc R U . A 1
C13 C 0.4924(7) 0.32882(13) 0.3968(3) 0.0683(11) Uani 1 1 d . . . . .
H13A H 0.432097 0.305170 0.347671 0.103 Uiso 0.5 1 calc R U P A 1
H13B H 0.365712 0.339939 0.442372 0.103 Uiso 0.5 1 calc R U P A 1
H13C H 0.553346 0.353386 0.352368 0.103 Uiso 0.5 1 calc R U P A 1
H13D H 0.468673 0.360493 0.413937 0.103 Uiso 0.5 1 calc R U P A 1
H13E H 0.535058 0.325725 0.319235 0.103 Uiso 0.5 1 calc R U P A 1
H13F H 0.347424 0.312277 0.409239 0.103 Uiso 0.5 1 calc R U P A 1
N1 N 0.7769(10) 0.34585(10) 0.5445(3) 0.0341(9) Uani 0.887(11) 1 d . . P A 1
N2 N 1.0090(8) 0.35374(14) 0.5485(3) 0.0431(11) Uani 0.887(11) 1 d . . P A 1
C14 C 0.6834(8) 0.31059(11) 0.4695(3) 0.0394(12) Uani 0.887(11) 1 d . . P A 1
H14 H 0.813218 0.301250 0.420837 0.047 Uiso 0.887(11) 1 calc R U P A 1
C16 C 0.6174(5) 0.27010(9) 0.5383(2) 0.0337(6) Uani 1 1 d . . . . .
C15 C 0.4060(6) 0.26105(11) 0.5903(3) 0.0457(8) Uani 1 1 d . . . . .
C17 C 0.7765(5) 0.23472(10) 0.5638(3) 0.0434(8) Uani 1 1 d . . . . .
H17 H 0.941949 0.232209 0.539673 0.052 Uiso 1 1 calc R U . . .
C18 C 0.6547(6) 0.20365(10) 0.6330(3) 0.0546(9) Uani 1 1 d . . . . .
H18 H 0.719746 0.175491 0.666190 0.066 Uiso 1 1 calc R U . . .
C19 C 0.4295(7) 0.22088(12) 0.6467(3) 0.0520(9) Uani 1 1 d . . . . .
C20 C 0.4572(6) 0.20952(12) 0.3138(3) 0.0547(9) Uani 1 1 d . . . . .
H20 H 0.506830 0.234009 0.263276 0.066 Uiso 1 1 calc R U . . .
C21 C 0.5957(6) 0.17399(15) 0.3510(3) 0.0653(12) Uani 1 1 d . . . . .
H21 H 0.761940 0.168374 0.331219 0.078 Uiso 1 1 calc R U . . .
C22 C 0.4606(7) 0.14713(11) 0.4208(3) 0.0616(11) Uani 1 1 d . . . . .
H22 H 0.513342 0.118960 0.458401 0.074 Uiso 1 1 calc R U . . .
C23 C 0.2366(5) 0.16660(10) 0.4261(3) 0.0462(8) Uani 1 1 d . . . . .
H23 H 0.101459 0.154884 0.468166 0.055 Uiso 1 1 calc R U . . .
C24 C 0.2375(5) 0.20505(10) 0.3598(2) 0.0456(8) Uani 1 1 d . . . . .
H24 H 0.102555 0.225959 0.347763 0.055 Uiso 1 1 calc R U . . .

loop_
_atom_site_aniso_label
_atom_site_aniso_U_11
_atom_site_aniso_U_22
_atom_site_aniso_U_33
_atom_site_aniso_U_23
_atom_site_aniso_U_13
_atom_site_aniso_U_12
Fe1 0.0304(2) 0.0381(2) 0.0309(2) -0.00936(18) -0.00477(16) -0.00115(18)
O1 0.0634(13) 0.0350(11) 0.0449(12) -0.0033(10) -0.0175(11) 0.0099(10)
O2 0.0817(17) 0.0643(16) 0.0610(16) -0.0194(13) -0.0155(14) -0.0114(13)
O3 0.0756(16) 0.0439(13) 0.0602(15) -0.0088(11) -0.0043(13) 0.0043(12)
N3 0.0455(15) 0.0447(15) 0.0539(17) 0.0011(13) -0.0065(13) -0.0005(12)
C1 0.058(2) 0.0396(18) 0.054(2) -0.0013(15) -0.0034(17) -0.0128(16)
C2 0.0494(18) 0.0321(16) 0.0487(19) -0.0002(13) -0.0059(15) -0.0047(13)
C3 0.0503(17) 0.0273(14) 0.0456(19) 0.0048(13) -0.0064(15) -0.0048(13)
C4 0.0516(18) 0.0324(16) 0.0497(19) 0.0083(14) -0.0019(15) 0.0000(14)
C5 0.056(2) 0.0375(17) 0.058(2) 0.0088(15) 0.0049(17) 0.0000(15)
C6 0.074(2) 0.047(2) 0.074(3) 0.0114(19) 0.012(2) 0.0142(19)
C7 0.062(2) 0.059(2) 0.084(3) 0.026(2) 0.006(2) 0.0178(19)
C8 0.066(2) 0.072(3) 0.065(2) 0.024(2) -0.012(2) 0.004(2)
C9 0.065(2) 0.050(2) 0.054(2) 0.0074(16) -0.0094(18) 0.0066(17)
C10 0.060(2) 0.0359(16) 0.0497(19) -0.0023(14) -0.0180(16) 0.0083(15)
C31 0.020(7) 0.021(7) 0.020(7) -0.0001(10) 0.0006(10) -0.0001(10)
N4 0.030(8) 0.031(8) 0.031(8) -0.0001(10) 0.0009(11) -0.0001(10)
N5 0.027(7) 0.027(7) 0.027(7) -0.0002(10) 0.0007(11) 0.0000(10)
C11 0.0437(17) 0.0321(15) 0.0408(17) 0.0026(12) -0.0096(14) 0.0024(13)
C12 0.0414(17) 0.0436(18) 0.0498(19) -0.0015(16) -0.0057(15) 0.0012(14)
C13 0.078(3) 0.075(3) 0.051(2) 0.0111(19) -0.0147(19) -0.016(2)
N1 0.030(2) 0.0320(16) 0.040(2) -0.0033(13) 0.0039(19) 0.0015(15)
N2 0.030(2) 0.045(2) 0.055(2) -0.0006(15) 0.0006(17) -0.0003(17)
C14 0.037(3) 0.044(2) 0.037(2) -0.0056(15) 0.0031(18) -0.0032(16)
C16 0.0311(14) 0.0381(15) 0.0314(15) -0.0103(12) -0.0049(12) -0.0007(12)
C15 0.0458(18) 0.0467(19) 0.0447(18) -0.0161(15) 0.0038(15) -0.0023(15)
C17 0.0319(15) 0.0463(18) 0.0510(18) -0.0192(15) -0.0154(14) 0.0032(13)
C18 0.079(2) 0.0350(17) 0.0483(19) -0.0031(14) -0.0349(18) -0.0014(16)
C19 0.058(2) 0.064(2) 0.0339(18) -0.0092(16) 0.0046(16) -0.0154(18)
C20 0.064(2) 0.070(2) 0.0303(16) -0.0119(16) 0.0023(16) -0.0158(19)
C21 0.0374(17) 0.102(3) 0.056(2) -0.051(2) -0.0021(17) 0.002(2)
C22 0.082(3) 0.0383(18) 0.062(2) -0.0256(17) -0.038(2) 0.0162(18)
C23 0.0461(18) 0.0487(18) 0.0434(18) -0.0072(15) -0.0086(15) -0.0150(15)
C24 0.0441(17) 0.0511(19) 0.0408(17) -0.0080(15) -0.0139(14) 0.0044(14)

loop_
_atom_type_symbol
_atom_type_description
_atom_type_scat_dispersion_real
_atom_type_scat_dispersion_imag
_atom_type_scat_source
C C 0.0033 0.0016 'International Tables Vol C Tables 4.2.6.8 and 6.1.1.4'
H H 0.0000 0.0000 'International Tables Vol C Tables 4.2.6.8 and 6.1.1.4'
Fe Fe 0.3463 0.8444 'International Tables Vol C Tables 4.2.6.8 and 6.1.1.4'
N N 0.0061 0.0033 'International Tables Vol C Tables 4.2.6.8 and 6.1.1.4'
O O 0.0106 0.0060 'International Tables Vol C Tables 4.2.6.8 and 6.1.1.4'

loop_
_geom_angle_atom_site_label_1
_geom_angle_atom_site_label_2
_geom_angle_atom_site_label_3
_geom_angle
_geom_angle_site_symmetry_1
_geom_angle_site_symmetry_3
_geom_angle_publ_flag
C16 Fe1 C15 39.93(11) . . ?
C16 Fe1 C20 110.25(13) . . ?
C17 Fe1 C16 40.84(11) . . ?
C17 Fe1 C15 68.07(12) . . ?
C17 Fe1 C19 68.45(14) . . ?
C17 Fe1 C20 121.52(14) . . ?
C17 Fe1 C21 107.92(13) . . ?
C17 Fe1 C22 124.70(13) . . ?
C17 Fe1 C23 161.64(13) . . ?
C17 Fe1 C24 156.42(13) . . ?
C18 Fe1 C16 68.76(11) . . ?
C18 Fe1 C15 67.77(13) . . ?
C18 Fe1 C17 41.70(13) . . ?
C18 Fe1 C19 40.36(14) . . ?
C18 Fe1 C20 156.01(16) . . ?
C18 Fe1 C21 120.45(15) . . ?
C18 Fe1 C22 106.12(13) . . ?
C18 Fe1 C23 123.67(13) . . ?
C18 Fe1 C24 161.29(14) . . ?
C19 Fe1 C16 67.31(13) . . ?
C19 Fe1 C15 39.57(14) . . ?
C19 Fe1 C20 163.10(15) . . ?
C19 Fe1 C21 155.23(17) . . ?
C19 Fe1 C23 107.50(14) . . ?
C19 Fe1 C24 126.21(14) . . ?
C20 Fe1 C15 127.87(15) . . ?
C21 Fe1 C16 126.94(15) . . ?
C21 Fe1 C15 163.82(17) . . ?
C21 Fe1 C20 39.68(15) . . ?
C21 Fe1 C24 66.85(13) . . ?
C22 Fe1 C16 163.01(14) . . ?
C22 Fe1 C15 154.73(16) . . ?
C22 Fe1 C19 119.99(16) . . ?
C22 Fe1 C20 67.44(15) . . ?
C22 Fe1 C21 40.52(15) . . ?
C22 Fe1 C23 40.49(13) . . ?
C22 Fe1 C24 67.37(12) . . ?
C23 Fe1 C16 155.79(12) . . ?
C23 Fe1 C15 121.00(13) . . ?
C23 Fe1 C20 67.42(13) . . ?
C23 Fe1 C21 67.80(14) . . ?
C23 Fe1 C24 40.10(12) . . ?
C24 Fe1 C16 122.47(12) . . ?
C24 Fe1 C15 110.14(13) . . ?
C24 Fe1 C20 39.69(13) . . ?
C3 O1 C10 116.4(2) . . ?
C5 O3 C1 121.5(3) . . ?
C11 N3 N5 92.3(15) . . ?
N2 N3 C11 110.5(3) . . ?
O2 C1 O3 116.2(3) . . ?
O2 C1 C2 126.3(3) . . ?
O3 C1 C2 117.5(3) . . ?
C3 C2 C1 121.7(3) . . ?
O1 C3 C2 125.9(3) . . ?
O1 C3 C4 113.6(3) . . ?
C2 C3 C4 120.5(3) . . ?
C5 C4 C3 116.9(3) . . ?
C9 C4 C3 124.3(3) . . ?
C9 C4 C5 118.8(3) . . ?
O3 C5 C4 121.9(3) . . ?
O3 C5 C6 117.1(3) . . ?
C6 C5 C4 121.0(3) . . ?
C7 C6 C5 119.3(4) . . ?
C6 C7 C8 121.1(3) . . ?
C9 C8 C7 119.6(4) . . ?
C8 C9 C4 120.3(4) . . ?
O1 C10 C11 108.3(2) . . ?
C13 C31 N4 111.4(18) . . ?
C13 C31 C16 132.8(18) . . ?
C16 C31 N4 108.8(17) . . ?
N5 N4 C31 111(3) . . ?
C12 N4 C31 141(3) . . ?
C12 N4 N5 107(3) . . ?
N3 N5 C12 78.7(14) . . ?
N4 N5 N3 108(3) . . ?
N4 N5 C12 29.6(15) . . ?
N3 C11 C10 120.7(3) . . ?
N3 C11 C12 108.6(3) . . ?
C12 C11 C10 130.7(3) . . ?
N4 C12 N5 43.5(18) . . ?
N4 C12 C11 123(2) . . ?
C11 C12 N5 80.3(11) . . ?
C11 C12 N1 103.6(3) . . ?
C12 N1 C14 130.5(4) . . ?
N2 N1 C12 110.5(3) . . ?
N2 N1 C14 119.0(4) . . ?
N3 N2 N1 106.7(3) . . ?
C13 C14 C16 115.2(3) . . ?
N1 C14 C13 110.3(3) . . ?
N1 C14 C16 108.8(3) . . ?
C31 C16 Fe1 127.4(9) . . ?
C31 C16 C15 96.1(14) . . ?
C31 C16 C17 154.9(14) . . ?
C14 C16 Fe1 128.0(2) . . ?
C15 C16 Fe1 70.53(16) . . ?
C15 C16 C14 128.8(3) . . ?
C15 C16 C17 108.2(3) . . ?
C17 C16 Fe1 68.83(15) . . ?
C17 C16 C14 122.9(3) . . ?
C16 C15 Fe1 69.54(16) . . ?
C19 C15 Fe1 69.10(19) . . ?
C19 C15 C16 108.3(3) . . ?
C16 C17 Fe1 70.33(15) . . ?
C16 C17 C18 106.8(3) . . ?
C18 C17 Fe1 69.02(16) . . ?
C17 C18 Fe1 69.28(16) . . ?
C19 C18 Fe1 70.11(18) . . ?
C19 C18 C17 106.9(3) . . ?
C15 C19 Fe1 71.33(19) . . ?
C15 C19 C18 109.7(3) . . ?
C18 C19 Fe1 69.53(19) . . ?
C21 C20 Fe1 69.55(19) . . ?
C21 C20 C24 107.9(3) . . ?
C24 C20 Fe1 69.74(17) . . ?
C20 C21 Fe1 70.77(19) . . ?
C20 C21 C22 108.2(3) . . ?
C22 C21 Fe1 69.32(18) . . ?
C21 C22 Fe1 70.16(19) . . ?
C23 C22 Fe1 70.14(17) . . ?
C23 C22 C21 107.7(3) . . ?
C22 C23 Fe1 69.37(17) . . ?
C24 C23 Fe1 70.18(16) . . ?
C24 C23 C22 107.2(3) . . ?
C20 C24 Fe1 70.57(17) . . ?
C20 C24 C23 108.9(3) . . ?
C23 C24 Fe1 69.72(16) . . ?

loop_
_geom_bond_atom_site_label_1
_geom_bond_atom_site_label_2
_geom_bond_distance
_geom_bond_site_symmetry_2
_geom_bond_publ_flag
Fe1 C16 2.049(3) . ?
Fe1 C15 2.062(3) . ?
Fe1 C17 2.029(3) . ?
Fe1 C18 2.025(3) . ?
Fe1 C19 2.033(3) . ?
Fe1 C20 2.058(3) . ?
Fe1 C21 2.042(3) . ?
Fe1 C22 2.031(3) . ?
Fe1 C23 2.041(3) . ?
Fe1 C24 2.047(3) . ?
O1 C3 1.342(3) . ?
O1 C10 1.441(3) . ?
O2 C1 1.206(4) . ?
O3 C1 1.384(4) . ?
O3 C5 1.373(4) . ?
N3 N5 1.58(3) . ?
N3 C11 1.352(4) . ?
N3 N2 1.290(5) . ?
C1 C2 1.430(4) . ?
C2 C3 1.345(4) . ?
C3 C4 1.450(4) . ?
C4 C5 1.393(4) . ?
C4 C9 1.392(4) . ?
C5 C6 1.382(5) . ?
C6 C7 1.363(5) . ?
C7 C8 1.390(5) . ?
C8 C9 1.377(5) . ?
C10 C11 1.481(4) . ?
C31 N4 1.55(4) . ?
C31 C13 1.38(2) . ?
C31 C16 1.39(2) . ?
N4 N5 1.35(4) . ?
N4 C12 0.97(3) . ?
N5 C12 1.87(4) . ?
C11 C12 1.359(4) . ?
C12 N1 1.378(6) . ?
C13 C14 1.486(5) . ?
N1 N2 1.346(5) . ?
N1 C14 1.481(4) . ?
C14 C16 1.523(5) . ?
C16 C15 1.404(4) . ?
C16 C17 1.423(4) . ?
C15 C19 1.386(5) . ?
C17 C18 1.443(5) . ?
C18 C19 1.400(5) . ?
C20 C21 1.392(5) . ?
C20 C24 1.394(5) . ?
C21 C22 1.411(5) . ?
C22 C23 1.409(5) . ?
C23 C24 1.402(4) . ?
